data_7211126
loop_
_publ_author_name
'Munn, Alexis S.'
'Clarkson, Guy J.'
'Millange, Franck'
'Dumont, Yves'
'Walton, Richard I.'

_publ_section_title
;
 M(ii) (M = Mn, Co, Ni) variants of the MIL-53-type structure with
 pyridine-N-oxide as a co-ligand
;
_journal_issue 45
_journal_name_full CrystEngComm
_journal_page_first 9679
_journal_paper_doi 10.1039/c3ce41268g
_journal_volume 15
_journal_year 2013
_chemical_formula_moiety 'C13 H9 Co0.35 Mn0.65 N O5'
_chemical_formula_sum 'C13 H9 Co0.35 Mn0.65 N O5'
_chemical_formula_weight 315.55
_chemical_name_systematic
;
 ?
;
_space_group_crystal_system orthorhombic
_space_group_IT_number 74
_space_group_name_Hall '-I 2b 2'
_space_group_name_H-M_alt 'I m m a'
_symmetry_space_group_name_Hall '-I 2b 2'
_symmetry_space_group_name_H-M 'I m m a'
_atom_sites_solution_hydrogens geom
_atom_sites_solution_primary direct
_audit_creation_date 2013-06-06
_audit_creation_method
;
  Olex2 1.2
  (compiled 2013.04.25 svn.r2679, GUI svn.r4466)
;
_cell_angle_alpha 90
_cell_angle_beta 90
_cell_angle_gamma 90
_cell_formula_units_Z 4
_cell_length_a 19.4519(9)
_cell_length_b 7.3237(4)
_cell_length_c 9.3260(5)
_cell_measurement_temperature 150(2)
_cell_volume 1328.58(12)
_computing_molecular_graphics
;
O. V. Dolomanov, L. J. Bourhis, R. J. Gildea, J. A. K. Howard and H. Puschmann,
OLEX2: a complete structure solution, refinement and analysis program.
J. Appl. Cryst. (2009). 42, 339-341.
;
_computing_publication_material
;
O. V. Dolomanov, L. J. Bourhis, R. J. Gildea, J. A. K. Howard and H. Puschmann,
OLEX2: a complete structure solution, refinement and analysis program.
J. Appl. Cryst. (2009). 42, 339-341.
;
_computing_structure_refinement
;
SHELXL, G.M. Sheldrick, Acta Cryst.
(2008). A64, 112-122
;
_computing_structure_solution
;
SHELXS, G.M. Sheldrick, Acta Cryst.
(2008). A64, 112-122
;
_diffrn_ambient_temperature 150.15
_diffrn_measured_fraction_theta_full 0.996
_diffrn_measured_fraction_theta_max 0.928
_diffrn_radiation_type MoK\a
_diffrn_radiation_wavelength 0.71073
_diffrn_reflns_av_R_equivalents 0.0377
_diffrn_reflns_av_unetI/netI 0.0377
_diffrn_reflns_Laue_measured_fraction_full 0.996
_diffrn_reflns_Laue_measured_fraction_max 0.928
_diffrn_reflns_limit_h_max 24
_diffrn_reflns_limit_h_min -24
_diffrn_reflns_limit_k_max 7
_diffrn_reflns_limit_k_min -9
_diffrn_reflns_limit_l_max 11
_diffrn_reflns_limit_l_min -12
_diffrn_reflns_number 3486
_diffrn_reflns_point_group_measured_fraction_full 0.996
_diffrn_reflns_point_group_measured_fraction_max 0.928
_diffrn_reflns_theta_full 25.242
_diffrn_reflns_theta_max 29.057
_diffrn_reflns_theta_min 3.537
_exptl_absorpt_coefficient_mu 1.115
_exptl_absorpt_correction_T_max 1.00
_exptl_absorpt_correction_T_min 0.89
_exptl_absorpt_correction_type multi-scan
_exptl_absorpt_process_details
;
CrysAlisPro, Agilent Technologies,
Version 1.171.36.21 (release 14-08-2012 CrysAlis171 .NET)
(compiled Sep 14 2012,17:21:16)
Empirical absorption correction using spherical harmonics,
 implemented in SCALE3 ABSPACK scaling algorithm.
;
_exptl_crystal_colour colourless
_exptl_crystal_colour_primary colourless
_exptl_crystal_density_diffrn 1.578
_exptl_crystal_description block
_exptl_crystal_F_000 639
_exptl_crystal_size_max 0.12
_exptl_crystal_size_mid 0.12
_exptl_crystal_size_min 0.06
_refine_diff_density_max 1.418
_refine_diff_density_min -0.384
_refine_diff_density_rms 0.081
_refine_ls_extinction_method none
_refine_ls_goodness_of_fit_ref 1.055
_refine_ls_hydrogen_treatment constr
_refine_ls_matrix_type full
_refine_ls_number_parameters 59
_refine_ls_number_reflns 913
_refine_ls_number_restraints 0
_refine_ls_restrained_S_all 1.055
_refine_ls_R_factor_all 0.0548
_refine_ls_R_factor_gt 0.0405
_refine_ls_shift/su_max 0.000
_refine_ls_shift/su_mean 0.000
_refine_ls_structure_factor_coef Fsqd
_refine_ls_weighting_details
;
 w=1/[\s^2^(Fo^2^)+(0.0456P)^2^+2.3328P]
 where P=(Fo^2^+2Fc^2^)/3
;
_refine_ls_weighting_scheme calc
_refine_ls_wR_factor_gt 0.0948
_refine_ls_wR_factor_ref 0.1030
_reflns_Friedel_coverage 0.000
_reflns_number_gt 731
_reflns_number_total 913
_reflns_threshold_expression 'I > 2\s(I)'
_cod_data_source_file c3ce41268g.txt
_cod_data_source_block am2
_cod_database_code 7211126
_olex2_refinement_description
;
1. Fixed Uiso
 At 1.2 times of:
  All C(H) groups
2. Shared sites
{Mn1, Co1}
3. Uiso/Uaniso restraints and constraints
Uanis(Mn1) = Uanis(Co1)
4. Others
 Fixed Sof: Co1(0.0875) Mn1(0.1625)
5.a Aromatic/amide H refined with riding coordinates:
 C9(H9), C3(H3), C4(H4), C5(H5)
;
_shelx_space_group_comment
;
The symmetry employed for this shelxl refinement is uniquely defined
by the following loop, which should always be used as a source of
symmetry information in preference to the above space-group names.
They are only intended as comments.
;
_shelxl_version_number 2013-2

loop_
_space_group_symop_operation_xyz
'x, y, z'
'-x, -y+1/2, z'
'x, -y, -z'
'-x, y+1/2, -z'
'x+1/2, y+1/2, z+1/2'
'-x+1/2, -y+1, z+1/2'
'x+1/2, -y+1/2, -z+1/2'
'-x+1/2, y+1, -z+1/2'
'-x, -y, -z'
'x, y-1/2, -z'
'-x, y, z'
'x, -y-1/2, z'
'-x+1/2, -y+1/2, -z+1/2'
'x+1/2, y, -z+1/2'
'-x+1/2, y+1/2, z+1/2'
'x+1/2, -y, z+1/2'

loop_
_atom_site_label
_atom_site_type_symbol
_atom_site_fract_x
_atom_site_fract_y
_atom_site_fract_z
_atom_site_U_iso_or_equiv
_atom_site_adp_type
_atom_site_occupancy
_atom_site_site_symmetry_order
_atom_site_calc_flag
_atom_site_refinement_flags_posn
_atom_site_refinement_flags_adp
_atom_site_refinement_flags_occupancy
Co1 Co 0.5000 0.0000 0.5000 0.0209(2) Uani 0.35 4 d S T P
O6 O 0.41983(8) 0.0977(3) 0.3649(2) 0.0395(5) Uani 1 1 d . . .
C7 C 0.39209(17) 0.2500 0.3483(4) 0.0294(8) Uani 1 2 d S T P
O1 O 0.5000 0.2500 0.6234(4) 0.0348(8) Uani 1 4 d S T P
C8 C 0.31805(17) 0.2500 0.2971(4) 0.0311(8) Uani 1 2 d S T P
N2 N 0.5000 0.2500 0.7625(5) 0.0430(12) Uani 1 4 d S T P
C9 C 0.28376(14) 0.0897(4) 0.2739(5) 0.0646(11) Uani 1 1 d . . .
H9 H 0.3065 -0.0231 0.2908 0.077 Uiso 1 1 calc R U .
C3 C 0.4403(3) 0.2500 0.8338(5) 0.0629(13) Uani 1 2 d S T P
H3 H 0.3981 0.2500 0.7825 0.075 Uiso 1 2 calc R U P
C4 C 0.4400(3) 0.2500 0.9800(6) 0.0753(17) Uani 1 2 d S T P
H4 H 0.3977 0.2500 1.0310 0.090 Uiso 1 2 calc R U P
C5 C 0.5000 0.2500 1.0516(8) 0.074(2) Uani 1 4 d S T P
H5 H 0.5000 0.2500 1.1535 0.089 Uiso 1 4 calc R U P
Mn1 Mn 0.5000 0.0000 0.5000 0.0209(2) Uani 0.65 4 d S T P

loop_
_atom_site_aniso_label
_atom_site_aniso_U_11
_atom_site_aniso_U_22
_atom_site_aniso_U_33
_atom_site_aniso_U_23
_atom_site_aniso_U_13
_atom_site_aniso_U_12
Co1 0.0156(3) 0.0223(4) 0.0247(4) 0.0007(3) 0.000 0.000
O6 0.0280(9) 0.0385(11) 0.0520(12) -0.0003(9) -0.0171(8) 0.0050(8)
C7 0.0227(16) 0.041(2) 0.0248(17) 0.000 -0.0067(13) 0.000
O1 0.052(2) 0.0260(18) 0.0263(19) 0.000 0.000 0.000
C8 0.0227(16) 0.036(2) 0.035(2) 0.000 -0.0088(14) 0.000
N2 0.063(3) 0.033(3) 0.033(2) 0.000 0.000 0.000
C9 0.0336(15) 0.0307(17) 0.129(3) 0.0061(19) -0.0338(18) 0.0044(13)
C3 0.062(3) 0.073(4) 0.054(3) 0.000 0.002(3) 0.000
C4 0.079(4) 0.093(5) 0.054(3) 0.000 0.020(3) 0.000
C5 0.096(6) 0.094(7) 0.033(3) 0.000 0.000 0.000
Mn1 0.0156(3) 0.0223(4) 0.0247(4) 0.0007(3) 0.000 0.000

loop_
_atom_type_symbol
_atom_type_description
_atom_type_scat_dispersion_real
_atom_type_scat_dispersion_imag
_atom_type_scat_source
C C 0.0033 0.0016 'International Tables Vol C Tables 4.2.6.8 and 6.1.1.4'
H H 0.0000 0.0000 'International Tables Vol C Tables 4.2.6.8 and 6.1.1.4'
N N 0.0061 0.0033 'International Tables Vol C Tables 4.2.6.8 and 6.1.1.4'
O O 0.0106 0.0060 'International Tables Vol C Tables 4.2.6.8 and 6.1.1.4'
Mn Mn 0.3368 0.7283 'International Tables Vol C Tables 4.2.6.8 and 6.1.1.4'
Co Co 0.3494 0.9721 'International Tables Vol C Tables 4.2.6.8 and 6.1.1.4'

loop_
_geom_angle_atom_site_label_1
_geom_angle_atom_site_label_2
_geom_angle_atom_site_label_3
_geom_angle
_geom_angle_site_symmetry_1
_geom_angle_site_symmetry_3
O6 Co1 O6 180.0 . 9_656
O6 Co1 O6 94.22(10) . 11_655
O6 Co1 O6 85.78(10) 9_656 11_655
O6 Co1 O6 85.78(10) . 3_556
O6 Co1 O6 94.22(10) 9_656 3_556
O6 Co1 O6 180.00(6) 11_655 3_556
O6 Co1 O1 88.25(7) 9_656 .
O6 Co1 O1 91.75(7) . .
O6 Co1 O1 88.25(7) 3_556 .
O6 Co1 O1 91.75(7) 11_655 .
O6 Co1 O1 91.75(7) 9_656 9_656
O6 Co1 O1 88.25(7) . 9_656
O6 Co1 O1 91.75(7) 3_556 9_656
O6 Co1 O1 88.25(7) 11_655 9_656
O1 Co1 O1 180.0 . 9_656
C7 O6 Co1 133.67(19) . .
O6 C7 O6 126.6(3) 12_565 .
O6 C7 C8 116.70(16) 12_565 .
O6 C7 C8 116.70(16) . .
Co1 O1 Co1 115.68(15) . 2_655
Co1 O1 Mn1 115.68(15) . 2_655
N2 O1 Co1 122.16(8) . 2_655
N2 O1 Co1 122.16(8) . .
N2 O1 Mn1 122.16(8) . 2_655
Mn1 O1 Co1 0.0 2_655 2_655
C9 C8 C7 120.85(17) . .
C9 C8 C7 120.85(17) 12_565 .
C9 C8 C9 118.3(3) . 12_565
O1 N2 C3 119.8(3) . 2_655
O1 N2 C3 119.8(3) . .
C3 N2 C3 120.4(6) 2_655 .
C8 C9 C9 120.85(17) . 8_545
C8 C9 H9 119.6 . .
C9 C9 H9 119.6 8_545 .
N2 C3 H3 120.0 . .
N2 C3 C4 120.0(5) . .
C4 C3 H3 120.0 . .
C3 C4 H4 120.2 . .
C5 C4 C3 119.5(6) . .
C5 C4 H4 120.2 . .
C4 C5 C4 120.5(7) 2_655 .
C4 C5 H5 119.8 2_655 .
C4 C5 H5 119.8 . .

loop_
_geom_bond_atom_site_label_1
_geom_bond_atom_site_label_2
_geom_bond_distance
_geom_bond_site_symmetry_2
Co1 O6 2.1285(16) 9_656
Co1 O6 2.1285(16) .
Co1 O6 2.1285(16) 3_556
Co1 O6 2.1285(16) 11_655
Co1 O1 2.1628(18) .
Co1 O1 2.1628(18) 9_656
O6 C7 1.249(2) .
C7 O6 1.249(2) 12_565
C7 C8 1.517(4) .
O1 Co1 2.1628(18) 2_655
O1 N2 1.297(6) .
O1 Mn1 2.1628(18) 2_655
C8 C9 1.367(3) .
C8 C9 1.367(3) 12_565
N2 C3 1.339(6) 2_655
N2 C3 1.339(6) .
C9 C9 1.387(5) 8_545
C9 H9 0.9500 .
C3 H3 0.9500 .
C3 C4 1.364(7) .
C4 H4 0.9500 .
C4 C5 1.345(7) .
C5 C4 1.345(7) 2_655
C5 H5 0.9500 .
